data_2019077
loop_
_publ_author_name
'Knapton, Matthew'
'McKee, Vickie'

_publ_section_title
;
 Triple ring contraction of a [2+2] macrocyclic ligand
;
_journal_coeditor_code EG3130
_journal_issue 8
_journal_name_full 'Acta Crystallographica Section C'
_journal_page_first 837
_journal_page_last 840
_journal_paper_doi 10.1107/S010827011301768X
_journal_volume 69
_journal_year 2013
_chemical_formula_iupac '[Cu (C2 H3 O2) (C20 H22 N6 O2)] Cl O4'
_chemical_formula_moiety 'C22 H25 Cu N6 O4 +, Cl O4 -'
_chemical_formula_sum 'C22 H25 Cl Cu N6 O8'
_chemical_formula_weight 600.47
_chemical_name_systematic
'(Acetato-\k<i>O</i>)[26,28-dioxa-3,7,15,19,25,27-hexaazahexacyclo[19.3.1.1^2,5^.1^9,13^.1^17,20^.0^3,8^]octacosa-1(25),9(27),10,12,14,21,23-heptaene-\k^5^<i>N</i>]copper(II) perchlorate'
_space_group_crystal_system monoclinic
_space_group_IT_number 14
_space_group_name_Hall '-P 2ybc'
_space_group_name_H-M_alt 'P 1 21/c 1'
_symmetry_space_group_name_Hall '-P 2ybc'
_symmetry_space_group_name_H-M 'P 1 21/c 1'
_atom_sites_solution_hydrogens mixed
_atom_sites_solution_primary direct
_atom_sites_solution_secondary difmap
_audit_creation_method SHELXL2012
_cell_angle_alpha 90
_cell_angle_beta 103.3500(10)
_cell_angle_gamma 90
_cell_formula_units_Z 4
_cell_length_a 8.9252(8)
_cell_length_b 16.9606(15)
_cell_length_c 16.5461(14)
_cell_measurement_reflns_used 7293
_cell_measurement_temperature 150(2)
_cell_measurement_theta_max 28.00
_cell_measurement_theta_min 2.40
_cell_volume 2437.0(4)
_computing_cell_refinement 'SAINT (Bruker, 1998)'
_computing_data_collection 'APEX2 (Bruker, 1998)'
_computing_data_reduction 'SAINT (Bruker, 1998)'
_computing_molecular_graphics 'SHELXTL (Sheldrick, 2008)'
_computing_publication_material 'SHELXTL (Sheldrick, 2008)'
_computing_structure_refinement 'SHELXL2012 (Sheldrick, 2012)'
_computing_structure_solution 'SHELXS97 (Sheldrick, 2008)'
_diffrn_ambient_temperature 150(2)
_diffrn_measured_fraction_theta_full 1.000
_diffrn_measured_fraction_theta_max 0.997
_diffrn_measurement_device_type 'Bruker APEXII CCD area-detector'
_diffrn_measurement_method '\w rotation with narrow frames'
_diffrn_radiation_type MoK\a
_diffrn_radiation_wavelength 0.71073
_diffrn_reflns_av_R_equivalents 0.0325
_diffrn_reflns_limit_h_max 11
_diffrn_reflns_limit_h_min -11
_diffrn_reflns_limit_k_max 22
_diffrn_reflns_limit_k_min -22
_diffrn_reflns_limit_l_max 22
_diffrn_reflns_limit_l_min -22
_diffrn_reflns_number 24778
_diffrn_reflns_theta_full 25.242
_diffrn_reflns_theta_max 28.363
_diffrn_reflns_theta_min 1.744
_exptl_absorpt_coefficient_mu 1.068
_exptl_absorpt_correction_T_max 0.7457
_exptl_absorpt_correction_T_min 0.6388
_exptl_absorpt_correction_type multi-scan
_exptl_absorpt_process_details '(SADABS; Sheldrick, 2009)'
_exptl_crystal_colour green
_exptl_crystal_density_diffrn 1.637
_exptl_crystal_description block
_exptl_crystal_F_000 1236
_exptl_crystal_size_max 0.370
_exptl_crystal_size_mid 0.330
_exptl_crystal_size_min 0.270
_refine_diff_density_max 1.531
_refine_diff_density_min -1.103
_refine_ls_extinction_method none
_refine_ls_goodness_of_fit_ref 1.057
_refine_ls_hydrogen_treatment mixed
_refine_ls_matrix_type full
_refine_ls_number_parameters 350
_refine_ls_number_reflns 6075
_refine_ls_number_restraints 0
_refine_ls_restrained_S_all 1.057
_refine_ls_R_factor_all 0.0512
_refine_ls_R_factor_gt 0.0408
_refine_ls_shift/su_max 0.001
_refine_ls_shift/su_mean 0.000
_refine_ls_structure_factor_coef Fsqd
_refine_ls_weighting_details 'w = 1/[\s^2^(Fo^2^)+(0.0580P)^2^+2.6210P] where P=(Fo^2^+2Fc^2^)/3'
_refine_ls_weighting_scheme calc
_refine_ls_wR_factor_gt 0.1090
_refine_ls_wR_factor_ref 0.1152
_reflns_number_gt 5050
_reflns_number_total 6075
_reflns_threshold_expression I>2\s(I)
_cod_data_source_file eg3130.cif
_cod_data_source_block 2
_cod_database_code 2019077
_cod_database_fobs_code 2019077
_shelx_space_group_comment
;
The symmetry employed for this shelxl refinement is uniquely defined
by the following loop, which should always be used as a source of
symmetry information in preference to the above space-group names.
They are only intended as comments.
;
_shelx_estimated_absorpt_t_min 0.693
_shelx_estimated_absorpt_t_max 0.761
_shelxl_version_number .000002012

loop_
_space_group_symop_operation_xyz
'x, y, z'
'-x, y+1/2, -z+1/2'
'-x, -y, -z'
'x, -y-1/2, z-1/2'

loop_
_atom_site_type_symbol
_atom_site_label
_atom_site_fract_x
_atom_site_fract_y
_atom_site_fract_z
_atom_site_U_iso_or_equiv
_atom_site_adp_type
_atom_site_calc_flag
_atom_site_occupancy
Cu Cu1 0.00676(3) 0.01697(2) 0.81242(2) 0.01841(9) Uani d 1
N N1 -0.0850(2) 0.04068(11) 0.67681(12) 0.0200(4) Uani d 1
C C1 0.0001(3) 0.07678(15) 0.63030(15) 0.0256(5) Uani d 1
C C2 -0.0615(3) 0.09853(18) 0.54831(16) 0.0356(6) Uani d 1
H H2 0.0016 0.1212 0.5154 0.043 Uiso calc 1
C C3 -0.2176(3) 0.08638(17) 0.51575(17) 0.0358(6) Uani d 1
H H3 -0.2632 0.1018 0.4603 0.043 Uiso calc 1
C C4 -0.3060(3) 0.05184(15) 0.56404(16) 0.0283(5) Uani d 1
H H4 -0.4135 0.0444 0.5431 0.034 Uiso calc 1
C C5 -0.2345(3) 0.02793(13) 0.64434(15) 0.0211(5) Uani d 1
C C6 -0.3209(3) -0.01375(14) 0.70116(15) 0.0209(4) Uani d 1
H H6 -0.3680 0.0277 0.7305 0.025 Uiso calc 1
N N2 -0.2054(2) -0.05758(11) 0.76516(11) 0.0177(4) Uani d 1
N N3 -0.4449(2) -0.06170(13) 0.65356(14) 0.0262(4) Uani d 1
H H3A -0.416(4) -0.086(2) 0.616(2) 0.039 Uiso d 1
C C7 -0.5055(3) -0.11883(16) 0.70521(17) 0.0288(5) Uani d 1
H H7A -0.5635 -0.1604 0.6690 0.035 Uiso calc 1
H H7B -0.5779 -0.0916 0.7330 0.035 Uiso calc 1
C C8 -0.3775(3) -0.15712(15) 0.77105(16) 0.0267(5) Uani d 1
H H8 -0.4187 -0.1974 0.8043 0.032 Uiso calc 1
C C9 -0.2858(3) -0.09337(15) 0.82580(15) 0.0235(5) Uani d 1
H H9A -0.3537 -0.0550 0.8449 0.028 Uiso calc 1
H H9B -0.2123 -0.1160 0.8744 0.028 Uiso calc 1
O O1 -0.2626(2) -0.19016(10) 0.73131(11) 0.0256(4) Uani d 1
C C10 -0.1551(3) -0.12867(13) 0.72681(14) 0.0196(4) Uani d 1
H H10 -0.1547 -0.1178 0.6675 0.023 Uiso calc 1
C C11 0.0045(3) -0.15142(13) 0.77419(14) 0.0204(4) Uani d 1
C C12 0.0607(3) -0.22789(14) 0.77751(16) 0.0264(5) Uani d 1
H H12 0.0008 -0.2691 0.7471 0.032 Uiso calc 1
C C13 0.2073(3) -0.24281(15) 0.82651(18) 0.0306(6) Uani d 1
H H13 0.2508 -0.2941 0.8281 0.037 Uiso calc 1
C C14 0.2892(3) -0.18215(14) 0.87298(16) 0.0264(5) Uani d 1
H H14 0.3866 -0.1919 0.9093 0.032 Uiso calc 1
C C15 0.2265(3) -0.10703(13) 0.86550(14) 0.0205(4) Uani d 1
N N4 0.0887(2) -0.09210(11) 0.81478(11) 0.0180(4) Uani d 1
C C16 0.3014(3) -0.03686(14) 0.91445(15) 0.0207(4) Uani d 1
H H16 0.3551 -0.0532 0.9719 0.025 Uiso calc 1
O O2 0.40728(19) -0.00096(10) 0.87330(11) 0.0247(4) Uani d 1
C C17 0.3967(3) 0.08382(14) 0.87928(15) 0.0221(5) Uani d 1
H H17 0.4982 0.1056 0.9097 0.026 Uiso calc 1
C C18 0.2766(3) 0.09766(14) 0.93034(15) 0.0233(5) Uani d 1
H H18A 0.3261 0.1056 0.9898 0.028 Uiso calc 1
H H18B 0.2114 0.1439 0.9096 0.028 Uiso calc 1
N N5 0.1857(2) 0.02381(11) 0.91742(13) 0.0191(4) Uani d 1
H H5 0.147(4) 0.0143(18) 0.959(2) 0.029 Uiso d 1
C C19 0.3540(3) 0.11819(14) 0.79237(15) 0.0240(5) Uani d 1
H H19A 0.3566 0.1765 0.7953 0.029 Uiso calc 1
H H19B 0.4291 0.1008 0.7604 0.029 Uiso calc 1
N N6 0.1993(2) 0.09167(12) 0.75073(12) 0.0217(4) Uani d 1
C C20 0.1598(3) 0.09575(16) 0.67273(16) 0.0293(5) Uani d 1
H H20 0.2322 0.1109 0.6416 0.035 Uiso calc 1
O O21 -0.0892(2) 0.11513(10) 0.83097(10) 0.0243(4) Uani d 1
O O22 -0.1335(3) 0.06843(13) 0.94826(14) 0.0459(6) Uani d 1
C C21 -0.1343(3) 0.12219(14) 0.89891(16) 0.0238(5) Uani d 1
C C22 -0.1870(4) 0.20378(17) 0.9163(2) 0.0422(7) Uani d 1
H H22A -0.2533 0.2002 0.9558 0.063 Uiso calc 1
H H22B -0.2447 0.2275 0.8644 0.063 Uiso calc 1
H H22C -0.0971 0.2365 0.9399 0.063 Uiso calc 1
Cl Cl1 -0.34875(7) -0.19938(4) 0.48008(4) 0.03087(15) Uani d 1
O O11 -0.2261(3) -0.24779(15) 0.46888(19) 0.0631(8) Uani d 1
O O12 -0.2962(3) -0.12426(13) 0.51353(14) 0.0457(6) Uani d 1
O O13 -0.4472(3) -0.18456(15) 0.39730(14) 0.0481(6) Uani d 1
O O14 -0.4383(2) -0.23729(13) 0.53157(13) 0.0381(5) Uani d 1

loop_
_atom_site_aniso_label
_atom_site_aniso_U_11
_atom_site_aniso_U_22
_atom_site_aniso_U_33
_atom_site_aniso_U_12
_atom_site_aniso_U_13
_atom_site_aniso_U_23
Cu1 0.02038(15) 0.01567(14) 0.01789(15) 0.00440(10) 0.00181(10) -0.00089(10)
N1 0.0195(9) 0.0201(9) 0.0195(9) 0.0015(7) 0.0026(7) 0.0022(7)
C1 0.0251(12) 0.0284(12) 0.0218(11) -0.0020(10) 0.0028(9) 0.0068(9)
C2 0.0370(15) 0.0447(16) 0.0226(13) -0.0115(12) 0.0019(11) 0.0114(11)
C3 0.0401(15) 0.0382(15) 0.0227(12) -0.0077(12) -0.0060(11) 0.0113(11)
C4 0.0283(13) 0.0233(12) 0.0275(12) -0.0018(10) -0.0056(10) 0.0041(10)
C5 0.0218(11) 0.0176(10) 0.0220(11) 0.0007(8) 0.0012(9) 0.0010(8)
C6 0.0161(10) 0.0224(11) 0.0229(11) 0.0018(8) 0.0019(9) -0.0003(9)
N2 0.0179(9) 0.0180(9) 0.0177(9) 0.0012(7) 0.0047(7) 0.0004(7)
N3 0.0216(10) 0.0299(11) 0.0250(11) -0.0058(8) 0.0012(8) -0.0009(9)
C7 0.0201(11) 0.0345(14) 0.0315(13) -0.0082(10) 0.0052(10) 0.0006(11)
C8 0.0266(12) 0.0269(12) 0.0279(12) -0.0050(10) 0.0091(10) 0.0019(10)
C9 0.0245(12) 0.0275(12) 0.0200(11) -0.0016(9) 0.0081(9) 0.0025(9)
O1 0.0265(9) 0.0193(8) 0.0312(9) -0.0061(7) 0.0070(7) -0.0023(7)
C10 0.0227(11) 0.0158(10) 0.0201(10) -0.0015(8) 0.0047(9) -0.0022(8)
C11 0.0247(11) 0.0173(10) 0.0208(11) 0.0009(8) 0.0081(9) 0.0005(8)
C12 0.0323(13) 0.0167(10) 0.0317(13) 0.0008(9) 0.0103(10) -0.0025(9)
C13 0.0340(14) 0.0179(11) 0.0416(15) 0.0085(10) 0.0118(12) 0.0022(10)
C14 0.0251(12) 0.0227(11) 0.0323(13) 0.0067(9) 0.0082(10) 0.0055(10)
C15 0.0204(11) 0.0206(11) 0.0218(11) 0.0035(8) 0.0075(9) 0.0041(9)
N4 0.0207(9) 0.0151(8) 0.0185(9) 0.0026(7) 0.0050(7) 0.0019(7)
C16 0.0181(10) 0.0213(10) 0.0218(11) 0.0028(8) 0.0029(9) 0.0050(9)
O2 0.0195(8) 0.0218(8) 0.0345(10) 0.0027(6) 0.0095(7) 0.0042(7)
C17 0.0179(10) 0.0204(10) 0.0257(11) -0.0011(8) 0.0005(9) 0.0019(9)
C18 0.0231(11) 0.0216(11) 0.0238(11) -0.0036(9) 0.0030(9) -0.0033(9)
N5 0.0197(9) 0.0191(9) 0.0189(9) -0.0001(7) 0.0055(7) 0.0004(7)
C19 0.0180(11) 0.0250(11) 0.0280(12) -0.0003(9) 0.0037(9) 0.0066(9)
N6 0.0179(9) 0.0243(10) 0.0225(10) 0.0008(7) 0.0041(7) 0.0036(8)
C20 0.0248(12) 0.0381(14) 0.0249(12) -0.0045(10) 0.0056(10) 0.0108(11)
O21 0.0313(9) 0.0191(8) 0.0240(8) 0.0075(7) 0.0094(7) 0.0030(6)
O22 0.0664(15) 0.0365(11) 0.0461(13) 0.0160(10) 0.0363(11) 0.0180(9)
C21 0.0238(11) 0.0216(11) 0.0280(12) 0.0023(9) 0.0104(10) 0.0016(9)
C22 0.059(2) 0.0289(14) 0.0479(18) 0.0102(13) 0.0310(15) -0.0012(13)
Cl1 0.0327(3) 0.0236(3) 0.0407(4) -0.0064(2) 0.0174(3) -0.0033(2)
O11 0.0666(17) 0.0455(14) 0.091(2) 0.0156(12) 0.0464(16) 0.0182(14)
O12 0.0669(15) 0.0354(11) 0.0379(11) -0.0225(10) 0.0188(11) -0.0131(9)
O13 0.0501(13) 0.0599(15) 0.0333(11) -0.0184(11) 0.0075(10) -0.0022(10)
O14 0.0365(11) 0.0436(12) 0.0369(11) -0.0104(9) 0.0139(9) 0.0040(9)

loop_
_atom_type_symbol
_atom_type_description
_atom_type_scat_dispersion_real
_atom_type_scat_dispersion_imag
_atom_type_scat_source
C C 0.0033 0.0016 'International Tables Vol C Tables 4.2.6.8 and 6.1.1.4'
H H 0.0000 0.0000 'International Tables Vol C Tables 4.2.6.8 and 6.1.1.4'
N N 0.0061 0.0033 'International Tables Vol C Tables 4.2.6.8 and 6.1.1.4'
O O 0.0106 0.0060 'International Tables Vol C Tables 4.2.6.8 and 6.1.1.4'
Cl Cl 0.1484 0.1585 'International Tables Vol C Tables 4.2.6.8 and 6.1.1.4'
Cu Cu 0.3201 1.2651 'International Tables Vol C Tables 4.2.6.8 and 6.1.1.4'

loop_
_geom_angle_atom_site_label_1
_geom_angle_atom_site_label_2
_geom_angle_atom_site_label_3
_geom_angle
_geom_angle_publ_flag
O21 Cu1 N4 167.34(7) y
O21 Cu1 N5 95.90(7) y
N4 Cu1 N5 80.03(8) y
O21 Cu1 N1 86.06(7) y
N4 Cu1 N1 103.57(7) y
N5 Cu1 N1 149.52(8) y
O21 Cu1 N2 99.81(7) y
N4 Cu1 N2 76.17(7) y
N5 Cu1 N2 137.94(7) y
N1 Cu1 N2 70.77(7) y
O21 Cu1 N6 89.99(7) y
N4 Cu1 N6 101.13(7) y
N5 Cu1 N6 81.18(7) y
N1 Cu1 N6 68.39(7) y
N2 Cu1 N6 137.11(7) y
O21 Cu1 O22 48.74(6) ?
N4 Cu1 O22 118.70(7) ?
N5 Cu1 O22 74.04(7) ?
N1 Cu1 O22 126.12(7) ?
N2 Cu1 O22 87.72(7) ?
N6 Cu1 O22 127.36(7) ?
C5 N1 C1 119.1(2) ?
C5 N1 Cu1 118.31(15) ?
C1 N1 Cu1 121.98(16) ?
N1 C1 C2 122.0(2) ?
N1 C1 C20 116.0(2) ?
C2 C1 C20 121.9(2) ?
C3 C2 C1 118.3(2) ?
C3 C2 H2 120.8 ?
C1 C2 H2 120.8 ?
C4 C3 C2 119.8(2) ?
C4 C3 H3 120.1 ?
C2 C3 H3 120.1 ?
C3 C4 C5 118.6(2) ?
C3 C4 H4 120.7 ?
C5 C4 H4 120.7 ?
N1 C5 C4 122.1(2) ?
N1 C5 C6 115.4(2) ?
C4 C5 C6 122.6(2) ?
N3 C6 N2 114.89(19) ?
N3 C6 C5 110.92(19) ?
N2 C6 C5 107.72(18) ?
N3 C6 H6 107.7 ?
N2 C6 H6 107.7 ?
C5 C6 H6 107.7 ?
C10 N2 C9 101.40(17) ?
C10 N2 C6 109.23(17) ?
C9 N2 C6 108.63(17) ?
C10 N2 Cu1 106.92(13) ?
C9 N2 Cu1 119.32(14) ?
C6 N2 Cu1 110.63(13) ?
C6 N3 C7 112.9(2) ?
C6 N3 H3A 110(2) ?
C7 N3 H3A 109(2) ?
N3 C7 C8 112.21(19) ?
N3 C7 H7A 109.2 ?
C8 C7 H7A 109.2 ?
N3 C7 H7B 109.2 ?
C8 C7 H7B 109.2 ?
H7A C7 H7B 107.9 ?
O1 C8 C9 101.82(19) ?
O1 C8 C7 109.3(2) ?
C9 C8 C7 109.4(2) ?
O1 C8 H8 111.9 ?
C9 C8 H8 111.9 ?
C7 C8 H8 111.9 ?
N2 C9 C8 99.49(18) ?
N2 C9 H9A 111.9 ?
C8 C9 H9A 111.9 ?
N2 C9 H9B 111.9 ?
C8 C9 H9B 111.9 ?
H9A C9 H9B 109.6 ?
C10 O1 C8 107.12(17) ?
O1 C10 N2 107.34(17) ?
O1 C10 C11 110.53(18) ?
N2 C10 C11 109.22(18) ?
O1 C10 H10 109.9 ?
N2 C10 H10 109.9 ?
C11 C10 H10 109.9 ?
N4 C11 C12 121.8(2) ?
N4 C11 C10 114.90(19) ?
C12 C11 C10 123.3(2) ?
C11 C12 C13 118.4(2) ?
C11 C12 H12 120.8 ?
C13 C12 H12 120.8 ?
C14 C13 C12 119.4(2) ?
C14 C13 H13 120.3 ?
C12 C13 H13 120.3 ?
C15 C14 C13 118.8(2) ?
C15 C14 H14 120.6 ?
C13 C14 H14 120.6 ?
N4 C15 C14 121.5(2) ?
N4 C15 C16 114.56(19) ?
C14 C15 C16 123.9(2) ?
C11 N4 C15 119.9(2) ?
C11 N4 Cu1 121.91(15) ?
C15 N4 Cu1 117.88(15) ?
O2 C16 N5 105.45(18) ?
O2 C16 C15 110.01(19) ?
N5 C16 C15 110.10(18) ?
O2 C16 H16 110.4 ?
N5 C16 H16 110.4 ?
C15 C16 H16 110.4 ?
C16 O2 C17 109.36(17) ?
O2 C17 C19 108.9(2) ?
O2 C17 C18 104.83(18) ?
C19 C17 C18 114.24(19) ?
O2 C17 H17 109.6 ?
C19 C17 H17 109.6 ?
C18 C17 H17 109.6 ?
N5 C18 C17 102.77(18) ?
N5 C18 H18A 111.2 ?
C17 C18 H18A 111.2 ?
N5 C18 H18B 111.2 ?
C17 C18 H18B 111.2 ?
H18A C18 H18B 109.1 ?
C16 N5 C18 103.40(18) ?
C16 N5 Cu1 110.17(14) ?
C18 N5 Cu1 117.29(15) ?
C16 N5 H5 108(2) ?
C18 N5 H5 111(2) ?
Cu1 N5 H5 106(2) ?
N6 C19 C17 109.34(19) ?
N6 C19 H19A 109.8 ?
C17 C19 H19A 109.8 ?
N6 C19 H19B 109.8 ?
C17 C19 H19B 109.8 ?
H19A C19 H19B 108.3 ?
C20 N6 C19 118.4(2) ?
C20 N6 Cu1 112.66(16) ?
C19 N6 Cu1 128.17(14) ?
N6 C20 C1 119.2(2) ?
N6 C20 H20 120.4 ?
C1 C20 H20 120.4 ?
C21 O21 Cu1 117.40(15) ?
O22 C21 O21 124.1(2) ?
O22 C21 C22 120.7(2) ?
O21 C21 C22 115.2(2) ?
C21 C22 H22A 109.5 ?
C21 C22 H22B 109.5 ?
H22A C22 H22B 109.5 ?
C21 C22 H22C 109.5 ?
H22A C22 H22C 109.5 ?
H22B C22 H22C 109.5 ?
O11 Cl1 O12 111.98(17) ?
O11 Cl1 O14 111.64(14) ?
O12 Cl1 O14 110.25(13) ?
O11 Cl1 O13 106.96(17) ?
O12 Cl1 O13 106.37(14) ?
O14 Cl1 O13 109.42(13) ?

loop_
_geom_bond_atom_site_label_1
_geom_bond_atom_site_label_2
_geom_bond_distance
_geom_bond_publ_flag
Cu1 O21 1.9290(16) y
Cu1 N4 1.9861(18) y
Cu1 N5 2.074(2) y
Cu1 N1 2.2402(19) y
Cu1 N2 2.2611(19) y
Cu1 N6 2.532(2) y
Cu1 O22 2.946(2) y
N1 C5 1.336(3) ?
N1 C1 1.347(3) ?
C1 C2 1.391(3) ?
C1 C20 1.471(3) ?
C2 C3 1.388(4) ?
C2 H2 0.9500 ?
C3 C4 1.377(4) ?
C3 H3 0.9500 ?
C4 C5 1.395(3) ?
C4 H4 0.9500 ?
C5 C6 1.521(3) ?
C6 N3 1.451(3) ?
C6 N2 1.494(3) ?
C6 H6 1.0000 ?
N2 C10 1.480(3) ?
N2 C9 1.491(3) ?
N3 C7 1.475(3) ?
N3 H3A 0.84(3) ?
C7 C8 1.530(4) ?
C7 H7A 0.9900 ?
C7 H7B 0.9900 ?
C8 O1 1.452(3) ?
C8 C9 1.522(3) ?
C8 H8 1.0000 ?
C9 H9A 0.9900 ?
C9 H9B 0.9900 ?
O1 C10 1.431(3) ?
C10 C11 1.509(3) ?
C10 H10 1.0000 ?
C11 N4 1.339(3) ?
C11 C12 1.387(3) ?
C12 C13 1.394(4) ?
C12 H12 0.9500 ?
C13 C14 1.387(4) ?
C13 H13 0.9500 ?
C14 C15 1.386(3) ?
C14 H14 0.9500 ?
C15 N4 1.343(3) ?
C15 C16 1.507(3) ?
C16 O2 1.423(3) ?
C16 N5 1.467(3) ?
C16 H16 1.0000 ?
O2 C17 1.446(3) ?
C17 C19 1.517(3) ?
C17 C18 1.528(3) ?
C17 H17 1.0000 ?
C18 N5 1.481(3) ?
C18 H18A 0.9900 ?
C18 H18B 0.9900 ?
N5 H5 0.85(3) ?
C19 N6 1.464(3) ?
C19 H19A 0.9900 ?
C19 H19B 0.9900 ?
N6 C20 1.259(3) ?
C20 H20 0.9500 ?
O21 C21 1.284(3) ?
O22 C21 1.223(3) ?
C21 C22 1.510(3) ?
C22 H22A 0.9800 ?
C22 H22B 0.9800 ?
C22 H22C 0.9800 ?
Cl1 O11 1.415(2) ?
Cl1 O12 1.425(2) ?
Cl1 O14 1.446(2) ?
Cl1 O13 1.468(2) ?

loop_
_geom_hbond_atom_site_label_D
_geom_hbond_atom_site_label_H
_geom_hbond_atom_site_label_A
_geom_hbond_site_symmetry_A
_geom_hbond_distance_DH
_geom_hbond_distance_HA
_geom_hbond_distance_DA
_geom_hbond_angle_DHA
N3 H3A O12 . 0.84(3) 2.29(4) 3.111(3) 165(3)
N5 H5 O22 . 0.85(3) 2.63(3) 3.102(3) 116(2)
N5 H5 O22 3_557 0.85(3) 2.11(3) 2.843(3) 145(3)
